data_1561844
loop_
_publ_author_name
'Pinter, Piermaria'
'Schuesslbauer, Christoph'
'Watt, Fabian A.'
'Dickmann, Nicole'
'Herbst-Irmer, Regine'
'Morgenstern, Bernd'
'Gruenwald, Annette'
'Ullrich, Tobias'
'Zimmer, Michael'
'Hohloch, Stephan'
'Guldi, Dirk M.'
'Munz, Dominik'

_publ_section_title
;
 Bright Luminescent Lithium and Magnesium Carbene Complexes
;
_journal_name_full 'Chemical Science'
_journal_paper_doi 10.1039/D1SC00846C
_journal_year 2021
_chemical_formula_moiety 'I, C32 H40 N7, 6(C3 H3)'
_chemical_formula_sum 'C50 H58 I N7'
_chemical_formula_weight 883.93
_space_group_crystal_system triclinic
_space_group_IT_number 2
_space_group_name_Hall '-P 1'
_space_group_name_H-M_alt 'P -1'
_atom_sites_solution_hydrogens geom
_atom_sites_solution_primary dual
_audit_creation_date 2020-12-01
_audit_creation_method
;
Olex2 1.2
(compiled 2018.05.29 svn.r3508 for OlexSys, GUI svn.r5506)
;
_audit_update_record
;
2020-12-01 deposited with the CCDC.	2021-04-15 downloaded from the CCDC.
;
_cell_angle_alpha 113.980(2)
_cell_angle_beta 96.942(2)
_cell_angle_gamma 105.305(2)
_cell_formula_units_Z 2
_cell_length_a 10.5612(6)
_cell_length_b 15.8193(9)
_cell_length_c 15.8498(8)
_cell_measurement_reflns_used 5776
_cell_measurement_temperature 153(2)
_cell_measurement_theta_max 25.46
_cell_measurement_theta_min 2.20
_cell_volume 2254.1(2)
_computing_cell_refinement 'Bruker Apex3 suite, 2020'
_computing_data_collection 'Bruker Apex3 suite, 2020'
_computing_data_reduction 'Bruker Apex3 suite, 2020'
_computing_molecular_graphics 'Olex2 (Dolomanov et al., 2009)'
_computing_publication_material 'Olex2 (Dolomanov et al., 2009)'
_computing_structure_refinement 'ShelXL (Sheldrick, 2015)'
_computing_structure_solution 'ShelXT (Sheldrick, 2015)'
_diffrn_ambient_temperature 153.0
_diffrn_measured_fraction_theta_full 0.999
_diffrn_measured_fraction_theta_max 0.992
_diffrn_measurement_device_type 'Bruker D8 Quest'
_diffrn_measurement_method 'omega phi scans'
_diffrn_radiation_type MoK\a
_diffrn_radiation_wavelength 0.71073
_diffrn_reflns_av_R_equivalents 0.1527
_diffrn_reflns_av_unetI/netI 0.0914
_diffrn_reflns_Laue_measured_fraction_full 0.999
_diffrn_reflns_Laue_measured_fraction_max 0.992
_diffrn_reflns_limit_h_max 12
_diffrn_reflns_limit_h_min -12
_diffrn_reflns_limit_k_max 19
_diffrn_reflns_limit_k_min -19
_diffrn_reflns_limit_l_max 19
_diffrn_reflns_limit_l_min -19
_diffrn_reflns_number 54094
_diffrn_reflns_point_group_measured_fraction_full 0.999
_diffrn_reflns_point_group_measured_fraction_max 0.992
_diffrn_reflns_theta_full 25.242
_diffrn_reflns_theta_max 25.467
_diffrn_reflns_theta_min 2.201
_exptl_absorpt_coefficient_mu 0.752
_exptl_absorpt_correction_T_max 0.7452
_exptl_absorpt_correction_T_min 0.6756
_exptl_absorpt_correction_type multi-scan
_exptl_absorpt_process_details
;
SADABS-2016/2 (Bruker,2016/2) was used for absorption correction.
wR2(int) was 0.0991 before and 0.0665 after correction.
The Ratio of minimum to maximum transmission is 0.9066.
The \l/2 correction factor is Not present.
;
_exptl_crystal_colour orange
_exptl_crystal_density_diffrn 1.302
_exptl_crystal_description block
_exptl_crystal_F_000 920
_exptl_crystal_size_max 0.05
_exptl_crystal_size_mid 0.04
_exptl_crystal_size_min 0.03
_refine_diff_density_max 0.511
_refine_diff_density_min -0.472
_refine_diff_density_rms 0.086
_refine_ls_extinction_method none
_refine_ls_goodness_of_fit_ref 1.016
_refine_ls_hydrogen_treatment constr
_refine_ls_matrix_type full
_refine_ls_number_parameters 529
_refine_ls_number_reflns 8291
_refine_ls_number_restraints 14
_refine_ls_restrained_S_all 1.113
_refine_ls_R_factor_all 0.0976
_refine_ls_R_factor_gt 0.0536
_refine_ls_shift/su_max 0.001
_refine_ls_shift/su_mean 0.000
_refine_ls_structure_factor_coef Fsqd
_refine_ls_weighting_details 'w=1/[\s^2^(Fo^2^)+(0.0348P)^2^+1.6272P] where P=(Fo^2^+2Fc^2^)/3'
_refine_ls_weighting_scheme calc
_refine_ls_wR_factor_gt 0.0861
_refine_ls_wR_factor_ref 0.0978
_reflns_Friedel_coverage 0.000
_reflns_number_gt 5776
_reflns_number_total 8291
_reflns_threshold_expression 'I > 2\s(I)'
_cod_data_source_file d1sc00846c2.cif
_cod_data_source_block sh_sh_15_0m
_cod_database_code 1561844
_shelx_shelxl_version_number 2014/7
_shelx_space_group_comment
;
The symmetry employed for this shelxl refinement is uniquely defined
by the following loop, which should always be used as a source of
symmetry information in preference to the above space-group names.
They are only intended as comments.
;
_exptl_absorpt_special_details 'Blessing, 1995'
_olex2_refinement_description
;
1. Fixed Uiso
 At 1.2 times of:
  All C(H) groups, All C(H,H) groups
 At 1.5 times of:
  All C(H,H,H) groups
2. Restrained distances
 C200-C201
 1.49 with sigma of 0.01
 C201-C202
 1.49 with sigma of 0.01
 C100-C101
 1.49 with sigma of 0.01
 C101-C102
 1.49 with sigma of 0.01
 C102-C103
 1.49 with sigma of 0.01
 C103-C104
 1.49 with sigma of 0.01
 C104-C105
 1.49 with sigma of 0.01
 C105-C100
 1.49 with sigma of 0.01
 C300-C301
 1.49 with sigma of 0.01
 C301-C302
 1.49 with sigma of 0.01
 C302-C303
 1.49 with sigma of 0.01
 C303-C304
 1.49 with sigma of 0.01
 C304-C305
 1.49 with sigma of 0.01
 C305-C300
 1.49 with sigma of 0.01
3.a Secondary CH2 refined with riding coordinates:
 C10(H10A,H10B), C12(H12A,H12B), C5(H5A,H5B), C8(H8A,H8B), C9(H9A,H9B),
 C11(H11A,H11B), C6(H6A,H6B), C7(H7A,H7B)
3.b Aromatic/amide H refined with riding coordinates:
 C15(H15), C17(H17), C1(H1), C2(H2), C21(H21), C23(H23), C401(H401),
 C402(H402), C400(H400), C105(H105), C104(H104), C100(H100), C101(H101),
 C103(H103), C102(H102), C201(H201), C200(H200), C202(H202), C302(H302),
 C301(H301), C303(H303), C304(H304), C300(H300), C305(H305)
3.c Idealised Me refined as rotating group:
 C31(H31A,H31B,H31C), C26(H26A,H26B,H26C), C28(H28A,H28B,H28C), C27(H27A,H27B,
 H27C), C30(H30A,H30B,H30C), C32(H32A,H32B,H32C)
;
_olex2_submission_special_instructions 'No special instructions were received'

loop_
_space_group_symop_operation_xyz
'x, y, z'
'-x, -y, -z'

loop_
_atom_site_label
_atom_site_type_symbol
_atom_site_fract_x
_atom_site_fract_y
_atom_site_fract_z
_atom_site_U_iso_or_equiv
_atom_site_adp_type
_atom_site_occupancy
_atom_site_site_symmetry_order
_atom_site_calc_flag
_atom_site_refinement_flags_posn
_atom_site_refinement_flags_adp
_atom_site_refinement_flags_occupancy
_atom_site_disorder_assembly
_atom_site_disorder_group
I1 I 0.79653(3) 0.60474(2) 0.71275(2) 0.03308(11) Uani 1 1 d . . . . .
N10 N 0.4158(3) 0.3835(2) 0.7094(2) 0.0164(7) Uani 1 1 d . . . . .
N4 N 0.6388(3) 0.4725(2) 0.9928(2) 0.0183(7) Uani 1 1 d . . . . .
N6 N 0.7064(3) 0.5681(2) 1.0304(2) 0.0167(7) Uani 1 1 d . . . . .
N3 N 0.1978(3) 0.4711(2) 0.5483(2) 0.0221(8) Uani 1 1 d . . . . .
N2 N 0.5923(3) 0.4470(2) 0.9006(2) 0.0155(7) Uani 1 1 d . . . . .
N5 N 0.2629(3) 0.5618(2) 0.5632(2) 0.0192(7) Uani 1 1 d . . . . .
N1 N 0.2973(3) 0.4409(2) 0.5696(2) 0.0168(7) Uani 1 1 d . . . . .
C13 C 0.3306(4) 0.3197(3) 0.6200(2) 0.0167(8) Uani 1 1 d . . . . .
C14 C 0.3028(4) 0.2181(3) 0.5955(2) 0.0161(8) Uani 1 1 d . . . . .
C20 C 0.3791(3) 0.2196(3) 0.6782(2) 0.0161(8) Uani 1 1 d . . . . .
C15 C 0.2172(4) 0.1443(3) 0.5082(3) 0.0188(9) Uani 1 1 d . . . . .
H15 H 0.2015 0.0772 0.4931 0.023 Uiso 1 1 calc R . . . .
C18 C 0.2678(4) 0.3404(3) 0.5522(2) 0.0164(8) Uani 1 1 d . . . . .
C19 C 0.4434(4) 0.3217(3) 0.7434(2) 0.0160(8) Uani 1 1 d . . . . .
C16 C 0.1542(4) 0.1673(3) 0.4422(3) 0.0191(9) Uani 1 1 d . . . . .
C3 C 0.3994(4) 0.5894(3) 0.5925(3) 0.0201(9) Uani 1 1 d . . . . .
C17 C 0.1814(4) 0.2663(3) 0.4655(2) 0.0193(9) Uani 1 1 d . . . . .
H17 H 0.1400 0.2834 0.4211 0.023 Uiso 1 1 calc R . . . .
C1 C 0.4218(4) 0.5106(3) 0.5976(3) 0.0222(9) Uani 1 1 d . . . . .
H1 H 0.5071 0.5054 0.6168 0.027 Uiso 1 1 calc R . . . .
C2 C 0.6298(4) 0.5244(3) 0.8813(3) 0.0199(9) Uani 1 1 d . . . . .
H2 H 0.6087 0.5235 0.8209 0.024 Uiso 1 1 calc R . . . .
C24 C 0.5229(4) 0.3454(3) 0.8332(2) 0.0169(8) Uani 1 1 d . . . . .
C21 C 0.3980(4) 0.1471(3) 0.7017(3) 0.0198(9) Uani 1 1 d . . . . .
H21 H 0.3546 0.0797 0.6566 0.024 Uiso 1 1 calc R . . . .
C10 C 0.8292(4) 0.7328(3) 1.1614(3) 0.0270(10) Uani 1 1 d . . . . .
H10A H 0.9000 0.7689 1.2229 0.032 Uiso 1 1 calc R . . . .
H10B H 0.7499 0.7541 1.1717 0.032 Uiso 1 1 calc R . . . .
C4 C 0.7042(4) 0.6039(3) 0.9660(3) 0.0205(9) Uani 1 1 d . . . . .
C12 C 0.7869(4) 0.6228(3) 1.1305(2) 0.0219(9) Uani 1 1 d . . . . .
H12A H 0.8686 0.6041 1.1372 0.026 Uiso 1 1 calc R . . . .
H12B H 0.7323 0.6062 1.1717 0.026 Uiso 1 1 calc R . . . .
C23 C 0.5385(4) 0.2723(3) 0.8550(3) 0.0192(9) Uani 1 1 d . . . . .
H23 H 0.5917 0.2904 0.9165 0.023 Uiso 1 1 calc R . . . .
C22 C 0.4786(4) 0.1716(3) 0.7895(3) 0.0196(9) Uani 1 1 d . . . . .
C5 C 0.4916(4) 0.6873(3) 0.6091(3) 0.0284(10) Uani 1 1 d . . . . .
H5A H 0.5742 0.6805 0.5877 0.034 Uiso 1 1 calc R . . . .
H5B H 0.5196 0.7339 0.6781 0.034 Uiso 1 1 calc R . . . .
C25 C 0.0631(4) 0.0859(3) 0.3440(3) 0.0256(10) Uani 1 1 d . . . . .
C8 C 0.8843(4) 0.7589(3) 1.0872(3) 0.0298(10) Uani 1 1 d . . . . .
H8A H 0.9152 0.8312 1.1113 0.036 Uiso 1 1 calc R . . . .
H8B H 0.9635 0.7375 1.0766 0.036 Uiso 1 1 calc R . . . .
C29 C 0.5038(4) 0.0944(3) 0.8177(3) 0.0266(10) Uani 1 1 d . . . . .
C9 C 0.2796(4) 0.7227(3) 0.5741(3) 0.0327(11) Uani 1 1 d . . . . .
H9A H 0.2921 0.7599 0.6438 0.039 Uiso 1 1 calc R . . . .
H9B H 0.2369 0.7546 0.5425 0.039 Uiso 1 1 calc R . . . .
C11 C 0.1861(4) 0.6171(3) 0.5387(3) 0.0324(10) Uani 1 1 d . . . . .
H11A H 0.1091 0.6167 0.5687 0.039 Uiso 1 1 calc R . . . .
H11B H 0.1489 0.5858 0.4685 0.039 Uiso 1 1 calc R . . . .
C6 C 0.7758(4) 0.7092(3) 0.9935(3) 0.0317(11) Uani 1 1 d . . . . .
H6A H 0.7092 0.7438 0.9998 0.038 Uiso 1 1 calc R . . . .
H6B H 0.8184 0.7141 0.9426 0.038 Uiso 1 1 calc R . . . .
C401 C 0.8952(4) 0.4268(4) 0.9234(3) 0.0411(12) Uani 1 1 d . . . . .
H401 H 0.8231 0.3760 0.8705 0.049 Uiso 1 1 calc R . . . .
C7 C 0.4176(4) 0.7267(3) 0.5536(3) 0.0345(11) Uani 1 1 d . . . . .
H7A H 0.4052 0.6869 0.4843 0.041 Uiso 1 1 calc R . . . .
H7B H 0.4729 0.7957 0.5719 0.041 Uiso 1 1 calc R . . . .
C402 C 0.9322(4) 0.4146(3) 1.0029(3) 0.0402(12) Uani 1 1 d . . . . .
H402 H 0.8850 0.3557 1.0051 0.048 Uiso 1 1 calc R . . . .
C400 C 0.9620(5) 0.5121(4) 0.9204(3) 0.0402(12) Uani 1 1 d . . . . .
H400 H 0.9358 0.5208 0.8659 0.048 Uiso 1 1 calc R . . . .
C31 C 0.4606(5) -0.0070(3) 0.7306(3) 0.0421(12) Uani 1 1 d . . . . .
H31A H 0.3621 -0.0312 0.7036 0.063 Uiso 1 1 calc GR . . . .
H31B H 0.4846 -0.0533 0.7503 0.063 Uiso 1 1 calc GR . . . .
H31C H 0.5074 -0.0015 0.6824 0.063 Uiso 1 1 calc GR . . . .
C26 C -0.0386(5) 0.0050(3) 0.3560(3) 0.0498(14) Uani 1 1 d . . . . .
H26A H 0.0109 -0.0238 0.3867 0.075 Uiso 1 1 calc GR . . . .
H26B H -0.0965 -0.0464 0.2931 0.075 Uiso 1 1 calc GR . . . .
H26C H -0.0951 0.0335 0.3959 0.075 Uiso 1 1 calc GR . . . .
C28 C -0.0184(5) 0.1246(3) 0.2921(3) 0.0502(14) Uani 1 1 d . . . . .
H28A H -0.0732 0.1555 0.3320 0.075 Uiso 1 1 calc GR . . . .
H28B H -0.0784 0.0698 0.2315 0.075 Uiso 1 1 calc GR . . . .
H28C H 0.0437 0.1734 0.2792 0.075 Uiso 1 1 calc GR . . . .
C105 C 0.4379(5) 0.7934(4) 0.8547(3) 0.0533(15) Uani 1 1 d D . . . .
H105 H 0.5127 0.8519 0.8733 0.064 Uiso 1 1 calc R . . . .
C104 C 0.3080(6) 0.7962(4) 0.8432(3) 0.0546(14) Uani 1 1 d D . . . .
H104 H 0.2932 0.8560 0.8539 0.066 Uiso 1 1 calc R . . . .
C100 C 0.4619(6) 0.7078(4) 0.8400(3) 0.0578(15) Uani 1 1 d D . . . .
H100 H 0.5523 0.7074 0.8475 0.069 Uiso 1 1 calc R . . . .
C101 C 0.3545(7) 0.6223(4) 0.8143(4) 0.0652(18) Uani 1 1 d D . . . .
H101 H 0.3706 0.5633 0.8053 0.078 Uiso 1 1 calc R . . . .
C27 C 0.1524(5) 0.0416(4) 0.2839(3) 0.0647(17) Uani 1 1 d . . . . .
H27A H 0.2192 0.0933 0.2774 0.097 Uiso 1 1 calc GR . . . .
H27B H 0.0958 -0.0094 0.2205 0.097 Uiso 1 1 calc GR . . . .
H27C H 0.1998 0.0122 0.3151 0.097 Uiso 1 1 calc GR . . . .
C103 C 0.1998(5) 0.7110(4) 0.8158(4) 0.0630(17) Uani 1 1 d D . . . .
H103 H 0.1095 0.7116 0.8064 0.076 Uiso 1 1 calc R . . . .
C30 C 0.4209(6) 0.0866(3) 0.8889(3) 0.0536(15) Uani 1 1 d . . . . .
H30A H 0.4471 0.1513 0.9445 0.080 Uiso 1 1 calc GR . . . .
H30B H 0.4389 0.0394 0.9097 0.080 Uiso 1 1 calc GR . . . .
H30C H 0.3239 0.0639 0.8580 0.080 Uiso 1 1 calc GR . . . .
C32 C 0.6547(5) 0.1255(3) 0.8641(4) 0.0576(15) Uani 1 1 d . . . . .
H32A H 0.7081 0.1375 0.8211 0.086 Uiso 1 1 calc GR . . . .
H32B H 0.6713 0.0730 0.8764 0.086 Uiso 1 1 calc GR . . . .
H32C H 0.6814 0.1860 0.9246 0.086 Uiso 1 1 calc GR . . . .
C102 C 0.2228(6) 0.6237(4) 0.8018(4) 0.074(2) Uani 1 1 d D . . . .
H102 H 0.1481 0.5653 0.7837 0.089 Uiso 1 1 calc R . . . .
C201 C 1.0094(10) 0.9079(5) 0.9517(5) 0.082(2) Uani 1 1 d D . . . .
H201 H 1.0157 0.8444 0.9189 0.098 Uiso 1 1 calc R . . . .
C200 C 0.8855(8) 0.9228(6) 0.9460(5) 0.082(2) Uani 1 1 d D . . . .
H200 H 0.8051 0.8680 0.9072 0.098 Uiso 1 1 calc R . . . .
C202 C 1.1242(7) 0.9913(8) 1.0084(6) 0.088(2) Uani 1 1 d D . . . .
H202 H 1.2114 0.9848 1.0137 0.106 Uiso 1 1 calc R . . . .
C302 C 0.2452(7) 0.6950(6) 0.3353(4) 0.0699(19) Uani 1 1 d D . . . .
H302 H 0.3049 0.6599 0.3145 0.084 Uiso 1 1 calc R . . . .
C301 C 0.2935(6) 0.7955(6) 0.3717(5) 0.078(2) Uani 1 1 d D . . . .
H301 H 0.3839 0.8291 0.3742 0.094 Uiso 1 1 calc R . . . .
C303 C 0.1150(8) 0.6434(5) 0.3275(4) 0.0760(19) Uani 1 1 d D . . . .
H303 H 0.0841 0.5736 0.3012 0.091 Uiso 1 1 calc R . . . .
C304 C 0.0305(6) 0.6943(7) 0.3583(4) 0.088(3) Uani 1 1 d D . . . .
H304 H -0.0610 0.6591 0.3522 0.105 Uiso 1 1 calc R . . . .
C300 C 0.2075(9) 0.8472(5) 0.4049(5) 0.093(2) Uani 1 1 d D . . . .
H300 H 0.2392 0.9171 0.4320 0.111 Uiso 1 1 calc R . . . .
C305 C 0.0741(8) 0.7955(7) 0.3980(5) 0.092(3) Uani 1 1 d D . . . .
H305 H 0.0141 0.8298 0.4206 0.110 Uiso 1 1 calc R . . . .

loop_
_atom_site_aniso_label
_atom_site_aniso_U_11
_atom_site_aniso_U_22
_atom_site_aniso_U_33
_atom_site_aniso_U_23
_atom_site_aniso_U_13
_atom_site_aniso_U_12
I1 0.02734(16) 0.03736(19) 0.03187(17) 0.01839(14) 0.00339(12) 0.00489(13)
N10 0.0188(17) 0.0112(17) 0.0165(17) 0.0051(14) 0.0023(14) 0.0040(14)
N4 0.0177(17) 0.0134(18) 0.0171(17) 0.0029(14) 0.0019(14) 0.0033(14)
N6 0.0168(17) 0.0105(17) 0.0152(17) 0.0008(14) 0.0012(14) 0.0028(14)
N3 0.0234(19) 0.0194(19) 0.0245(19) 0.0106(16) 0.0022(15) 0.0097(16)
N2 0.0176(17) 0.0101(17) 0.0130(16) 0.0026(14) 0.0008(14) 0.0021(13)
N5 0.0233(19) 0.0121(18) 0.0195(18) 0.0063(15) 0.0002(15) 0.0056(15)
N1 0.0223(18) 0.0125(17) 0.0150(17) 0.0063(14) 0.0018(14) 0.0066(15)
C13 0.016(2) 0.014(2) 0.016(2) 0.0036(17) 0.0055(17) 0.0035(16)
C14 0.015(2) 0.015(2) 0.016(2) 0.0064(17) 0.0044(16) 0.0020(16)
C20 0.014(2) 0.015(2) 0.017(2) 0.0060(17) 0.0031(16) 0.0041(16)
C15 0.019(2) 0.010(2) 0.024(2) 0.0054(18) 0.0064(18) 0.0033(17)
C18 0.018(2) 0.013(2) 0.019(2) 0.0070(18) 0.0046(17) 0.0070(17)
C19 0.015(2) 0.013(2) 0.017(2) 0.0057(17) 0.0039(16) 0.0042(16)
C16 0.020(2) 0.016(2) 0.018(2) 0.0061(18) 0.0034(17) 0.0042(17)
C3 0.025(2) 0.017(2) 0.017(2) 0.0069(18) 0.0038(18) 0.0084(18)
C17 0.017(2) 0.020(2) 0.015(2) 0.0070(18) 0.0008(17) 0.0025(17)
C1 0.021(2) 0.018(2) 0.024(2) 0.0084(19) 0.0027(18) 0.0041(18)
C2 0.027(2) 0.015(2) 0.020(2) 0.0107(19) 0.0052(18) 0.0075(18)
C24 0.018(2) 0.009(2) 0.017(2) 0.0002(17) 0.0054(17) 0.0024(16)
C21 0.020(2) 0.011(2) 0.025(2) 0.0065(18) 0.0072(18) 0.0038(17)
C10 0.028(2) 0.021(2) 0.018(2) 0.0003(19) -0.0011(18) 0.0032(19)
C4 0.026(2) 0.018(2) 0.016(2) 0.0076(18) 0.0063(18) 0.0063(18)
C12 0.021(2) 0.021(2) 0.015(2) 0.0014(18) 0.0001(17) 0.0066(18)
C23 0.018(2) 0.021(2) 0.017(2) 0.0088(18) 0.0008(17) 0.0049(17)
C22 0.020(2) 0.013(2) 0.023(2) 0.0072(18) 0.0026(18) 0.0036(17)
C5 0.031(2) 0.016(2) 0.031(2) 0.009(2) 0.008(2) 0.0004(19)
C25 0.025(2) 0.017(2) 0.020(2) 0.0019(18) -0.0012(18) -0.0005(18)
C8 0.028(2) 0.019(2) 0.029(2) 0.002(2) 0.006(2) 0.0015(19)
C29 0.032(2) 0.016(2) 0.029(2) 0.0099(19) -0.0027(19) 0.0083(19)
C9 0.048(3) 0.022(2) 0.029(2) 0.012(2) 0.001(2) 0.017(2)
C11 0.038(3) 0.024(2) 0.035(3) 0.014(2) 0.001(2) 0.014(2)
C6 0.039(3) 0.017(2) 0.026(2) 0.007(2) 0.002(2) -0.003(2)
C401 0.024(3) 0.050(3) 0.033(3) 0.005(2) 0.005(2) 0.012(2)
C7 0.050(3) 0.019(2) 0.038(3) 0.016(2) 0.011(2) 0.011(2)
C402 0.032(3) 0.040(3) 0.049(3) 0.017(3) 0.019(3) 0.015(2)
C400 0.034(3) 0.054(3) 0.031(3) 0.013(3) 0.010(2) 0.023(3)
C31 0.069(3) 0.020(3) 0.038(3) 0.013(2) 0.004(3) 0.023(2)
C26 0.052(3) 0.027(3) 0.038(3) 0.010(2) -0.013(2) -0.016(2)
C28 0.053(3) 0.031(3) 0.037(3) 0.009(2) -0.024(2) -0.004(2)
C105 0.052(4) 0.053(4) 0.032(3) 0.015(3) -0.001(3) -0.002(3)
C104 0.073(4) 0.050(4) 0.047(3) 0.021(3) 0.021(3) 0.031(3)
C100 0.057(4) 0.090(5) 0.043(3) 0.038(3) 0.010(3) 0.041(4)
C101 0.121(6) 0.057(4) 0.051(4) 0.036(3) 0.049(4) 0.052(4)
C27 0.046(3) 0.066(4) 0.033(3) -0.015(3) 0.003(3) 0.010(3)
C103 0.037(3) 0.078(5) 0.052(4) 0.012(3) 0.015(3) 0.016(3)
C30 0.093(4) 0.036(3) 0.049(3) 0.032(3) 0.025(3) 0.025(3)
C32 0.050(3) 0.031(3) 0.087(4) 0.029(3) -0.015(3) 0.019(3)
C102 0.089(5) 0.044(4) 0.052(4) 0.003(3) 0.038(4) -0.012(3)
C201 0.156(8) 0.056(5) 0.077(5) 0.045(4) 0.074(5) 0.060(6)
C200 0.101(6) 0.053(5) 0.072(5) 0.035(4) 0.009(4) -0.006(4)
C202 0.084(6) 0.118(7) 0.125(7) 0.095(6) 0.048(5) 0.055(6)
C302 0.083(5) 0.129(6) 0.045(4) 0.053(4) 0.036(4) 0.079(5)
C301 0.051(4) 0.140(7) 0.085(5) 0.088(5) 0.031(4) 0.029(5)
C303 0.097(5) 0.092(5) 0.035(3) 0.036(3) 0.002(4) 0.022(5)
C304 0.047(4) 0.191(9) 0.057(4) 0.084(6) 0.021(3) 0.044(5)
C300 0.145(8) 0.072(5) 0.098(6) 0.065(5) 0.034(6) 0.050(5)
C305 0.121(7) 0.171(8) 0.072(5) 0.079(6) 0.062(5) 0.131(7)

loop_
_atom_type_symbol
_atom_type_description
_atom_type_scat_dispersion_real
_atom_type_scat_dispersion_imag
_atom_type_scat_source
C C 0.0033 0.0016 'International Tables Vol C Tables 4.2.6.8 and 6.1.1.4'
H H 0.0000 0.0000 'International Tables Vol C Tables 4.2.6.8 and 6.1.1.4'
I I -0.4742 1.8119 'International Tables Vol C Tables 4.2.6.8 and 6.1.1.4'
N N 0.0061 0.0033 'International Tables Vol C Tables 4.2.6.8 and 6.1.1.4'

loop_
_geom_angle_atom_site_label_1
_geom_angle_atom_site_label_2
_geom_angle_atom_site_label_3
_geom_angle
_geom_angle_site_symmetry_1
_geom_angle_site_symmetry_3
_geom_angle_publ_flag
C19 N10 C13 103.1(3) . . ?
N6 N4 N2 103.2(3) . . ?
N4 N6 C4 113.5(3) . . ?
N4 N6 C12 120.2(3) . . ?
C4 N6 C12 126.0(3) . . ?
N5 N3 N1 103.3(3) . . ?
N4 N2 C2 112.4(3) . . ?
N4 N2 C24 120.1(3) . . ?
C2 N2 C24 127.2(3) . . ?
N3 N5 C3 113.3(3) . . ?
N3 N5 C11 119.4(3) . . ?
C3 N5 C11 126.9(3) . . ?
N3 N1 C18 120.0(3) . . ?
N3 N1 C1 112.7(3) . . ?
C1 N1 C18 127.0(3) . . ?
N10 C13 C14 114.1(3) . . ?
N10 C13 C18 129.2(3) . . ?
C18 C13 C14 116.7(3) . . ?
C13 C14 C20 104.2(3) . . ?
C15 C14 C13 121.2(3) . . ?
C15 C14 C20 134.6(3) . . ?
C19 C20 C14 104.4(3) . . ?
C21 C20 C14 134.3(3) . . ?
C21 C20 C19 121.2(3) . . ?
C14 C15 H15 119.6 . . ?
C14 C15 C16 120.8(3) . . ?
C16 C15 H15 119.6 . . ?
C13 C18 N1 119.7(3) . . ?
C17 C18 N1 118.4(3) . . ?
C17 C18 C13 121.8(3) . . ?
N10 C19 C20 114.2(3) . . ?
N10 C19 C24 129.0(3) . . ?
C24 C19 C20 116.8(3) . . ?
C15 C16 C17 118.3(3) . . ?
C15 C16 C25 121.0(3) . . ?
C17 C16 C25 120.6(3) . . ?
N5 C3 C1 105.0(3) . . ?
N5 C3 C5 121.7(3) . . ?
C1 C3 C5 133.2(4) . . ?
C18 C17 C16 121.2(3) . . ?
C18 C17 H17 119.4 . . ?
C16 C17 H17 119.4 . . ?
N1 C1 C3 105.7(3) . . ?
N1 C1 H1 127.1 . . ?
C3 C1 H1 127.1 . . ?
N2 C2 H2 127.0 . . ?
N2 C2 C4 106.0(3) . . ?
C4 C2 H2 127.0 . . ?
C19 C24 N2 119.1(3) . . ?
C23 C24 N2 120.2(3) . . ?
C23 C24 C19 120.7(3) . . ?
C20 C21 H21 119.4 . . ?
C22 C21 C20 121.3(3) . . ?
C22 C21 H21 119.4 . . ?
H10A C10 H10B 107.9 . . ?
C12 C10 H10A 109.2 . . ?
C12 C10 H10B 109.2 . . ?
C12 C10 C8 111.9(3) . . ?
C8 C10 H10A 109.2 . . ?
C8 C10 H10B 109.2 . . ?
N6 C4 C2 104.9(3) . . ?
N6 C4 C6 121.9(3) . . ?
C2 C4 C6 133.2(3) . . ?
N6 C12 C10 109.3(3) . . ?
N6 C12 H12A 109.8 . . ?
N6 C12 H12B 109.8 . . ?
C10 C12 H12A 109.8 . . ?
C10 C12 H12B 109.8 . . ?
H12A C12 H12B 108.3 . . ?
C24 C23 H23 118.8 . . ?
C24 C23 C22 122.4(3) . . ?
C22 C23 H23 118.8 . . ?
C21 C22 C23 117.5(3) . . ?
C21 C22 C29 123.0(3) . . ?
C23 C22 C29 119.5(3) . . ?
C3 C5 H5A 109.8 . . ?
C3 C5 H5B 109.8 . . ?
C3 C5 C7 109.3(3) . . ?
H5A C5 H5B 108.3 . . ?
C7 C5 H5A 109.8 . . ?
C7 C5 H5B 109.8 . . ?
C26 C25 C16 110.0(3) . . ?
C28 C25 C16 112.2(3) . . ?
C28 C25 C26 107.3(4) . . ?
C28 C25 C27 109.5(4) . . ?
C27 C25 C16 108.6(3) . . ?
C27 C25 C26 109.1(4) . . ?
C10 C8 H8A 109.5 . . ?
C10 C8 H8B 109.5 . . ?
H8A C8 H8B 108.1 . . ?
C6 C8 C10 110.7(3) . . ?
C6 C8 H8A 109.5 . . ?
C6 C8 H8B 109.5 . . ?
C22 C29 C31 111.6(3) . . ?
C22 C29 C30 108.5(3) . . ?
C30 C29 C31 108.9(4) . . ?
C32 C29 C22 109.9(3) . . ?
C32 C29 C31 108.3(4) . . ?
C32 C29 C30 109.7(4) . . ?
H9A C9 H9B 108.0 . . ?
C11 C9 H9A 109.3 . . ?
C11 C9 H9B 109.3 . . ?
C11 C9 C7 111.6(3) . . ?
C7 C9 H9A 109.3 . . ?
C7 C9 H9B 109.3 . . ?
N5 C11 C9 109.3(3) . . ?
N5 C11 H11A 109.8 . . ?
N5 C11 H11B 109.8 . . ?
C9 C11 H11A 109.8 . . ?
C9 C11 H11B 109.8 . . ?
H11A C11 H11B 108.3 . . ?
C4 C6 C8 111.4(3) . . ?
C4 C6 H6A 109.3 . . ?
C4 C6 H6B 109.3 . . ?
C8 C6 H6A 109.3 . . ?
C8 C6 H6B 109.3 . . ?
H6A C6 H6B 108.0 . . ?
C402 C401 H401 120.0 . . ?
C400 C401 H401 120.0 . . ?
C400 C401 C402 120.1(4) . . ?
C5 C7 C9 110.5(3) . . ?
C5 C7 H7A 109.5 . . ?
C5 C7 H7B 109.5 . . ?
C9 C7 H7A 109.5 . . ?
C9 C7 H7B 109.5 . . ?
H7A C7 H7B 108.1 . . ?
C401 C402 H402 119.9 . . ?
C401 C402 C400 120.1(4) . 2_767 ?
C400 C402 H402 119.9 2_767 . ?
C401 C400 C402 119.8(4) . 2_767 ?
C401 C400 H400 120.1 . . ?
C402 C400 H400 120.1 2_767 . ?
C29 C31 H31A 109.5 . . ?
C29 C31 H31B 109.5 . . ?
C29 C31 H31C 109.5 . . ?
H31A C31 H31B 109.5 . . ?
H31A C31 H31C 109.5 . . ?
H31B C31 H31C 109.5 . . ?
C25 C26 H26A 109.5 . . ?
C25 C26 H26B 109.5 . . ?
C25 C26 H26C 109.5 . . ?
H26A C26 H26B 109.5 . . ?
H26A C26 H26C 109.5 . . ?
H26B C26 H26C 109.5 . . ?
C25 C28 H28A 109.5 . . ?
C25 C28 H28B 109.5 . . ?
C25 C28 H28C 109.5 . . ?
H28A C28 H28B 109.5 . . ?
H28A C28 H28C 109.5 . . ?
H28B C28 H28C 109.5 . . ?
C104 C105 H105 119.3 . . ?
C100 C105 H105 119.3 . . ?
C100 C105 C104 121.5(5) . . ?
C105 C104 H104 120.5 . . ?
C105 C104 C103 119.1(5) . . ?
C103 C104 H104 120.5 . . ?
C105 C100 H100 120.0 . . ?
C105 C100 C101 120.0(5) . . ?
C101 C100 H100 120.0 . . ?
C100 C101 H101 120.4 . . ?
C100 C101 C102 119.2(5) . . ?
C102 C101 H101 120.4 . . ?
C25 C27 H27A 109.5 . . ?
C25 C27 H27B 109.5 . . ?
C25 C27 H27C 109.5 . . ?
H27A C27 H27B 109.5 . . ?
H27A C27 H27C 109.5 . . ?
H27B C27 H27C 109.5 . . ?
C104 C103 H103 120.0 . . ?
C104 C103 C102 120.1(5) . . ?
C102 C103 H103 120.0 . . ?
C29 C30 H30A 109.5 . . ?
C29 C30 H30B 109.5 . . ?
C29 C30 H30C 109.5 . . ?
H30A C30 H30B 109.5 . . ?
H30A C30 H30C 109.5 . . ?
H30B C30 H30C 109.5 . . ?
C29 C32 H32A 109.5 . . ?
C29 C32 H32B 109.5 . . ?
C29 C32 H32C 109.5 . . ?
H32A C32 H32B 109.5 . . ?
H32A C32 H32C 109.5 . . ?
H32B C32 H32C 109.5 . . ?
C101 C102 C103 120.1(5) . . ?
C101 C102 H102 120.0 . . ?
C103 C102 H102 120.0 . . ?
C200 C201 H201 121.8 . . ?
C200 C201 C202 116.4(6) . . ?
C202 C201 H201 121.8 . . ?
C201 C200 H200 118.9 . . ?
C202 C200 C201 122.3(6) 2_777 . ?
C202 C200 H200 118.9 2_777 . ?
C201 C202 H202 119.3 . . ?
C200 C202 C201 121.3(6) 2_777 . ?
C200 C202 H202 119.3 2_777 . ?
C301 C302 H302 118.6 . . ?
C303 C302 H302 118.6 . . ?
C303 C302 C301 122.8(6) . . ?
C302 C301 H301 120.7 . . ?
C302 C301 C300 118.6(6) . . ?
C300 C301 H301 120.7 . . ?
C302 C303 H303 120.8 . . ?
C304 C303 C302 118.3(6) . . ?
C304 C303 H303 120.8 . . ?
C303 C304 H304 119.2 . . ?
C303 C304 C305 121.6(6) . . ?
C305 C304 H304 119.2 . . ?
C301 C300 H300 120.4 . . ?
C301 C300 C305 119.3(6) . . ?
C305 C300 H300 120.4 . . ?
C304 C305 C300 119.3(6) . . ?
C304 C305 H305 120.3 . . ?
C300 C305 H305 120.3 . . ?

loop_
_geom_bond_atom_site_label_1
_geom_bond_atom_site_label_2
_geom_bond_distance
_geom_bond_site_symmetry_2
_geom_bond_publ_flag
N10 C13 1.373(4) . ?
N10 C19 1.368(4) . ?
N4 N6 1.322(4) . ?
N4 N2 1.335(4) . ?
N6 C4 1.354(4) . ?
N6 C12 1.469(4) . ?
N3 N5 1.324(4) . ?
N3 N1 1.324(4) . ?
N2 C2 1.351(4) . ?
N2 C24 1.434(4) . ?
N5 C3 1.351(5) . ?
N5 C11 1.466(5) . ?
N1 C18 1.437(4) . ?
N1 C1 1.355(4) . ?
C13 C14 1.427(5) . ?
C13 C18 1.390(5) . ?
C14 C20 1.441(5) . ?
C14 C15 1.387(5) . ?
C20 C19 1.426(5) . ?
C20 C21 1.394(5) . ?
C15 H15 0.9500 . ?
C15 C16 1.391(5) . ?
C18 C17 1.385(5) . ?
C19 C24 1.409(5) . ?
C16 C17 1.393(5) . ?
C16 C25 1.536(5) . ?
C3 C1 1.361(5) . ?
C3 C5 1.492(5) . ?
C17 H17 0.9500 . ?
C1 H1 0.9500 . ?
C2 H2 0.9500 . ?
C2 C4 1.361(5) . ?
C24 C23 1.377(5) . ?
C21 H21 0.9500 . ?
C21 C22 1.383(5) . ?
C10 H10A 0.9900 . ?
C10 H10B 0.9900 . ?
C10 C12 1.520(5) . ?
C10 C8 1.524(5) . ?
C4 C6 1.484(5) . ?
C12 H12A 0.9900 . ?
C12 H12B 0.9900 . ?
C23 H23 0.9500 . ?
C23 C22 1.407(5) . ?
C22 C29 1.531(5) . ?
C5 H5A 0.9900 . ?
C5 H5B 0.9900 . ?
C5 C7 1.519(6) . ?
C25 C26 1.533(5) . ?
C25 C28 1.520(6) . ?
C25 C27 1.521(6) . ?
C8 H8A 0.9900 . ?
C8 H8B 0.9900 . ?
C8 C6 1.517(5) . ?
C29 C31 1.533(5) . ?
C29 C30 1.533(6) . ?
C29 C32 1.527(6) . ?
C9 H9A 0.9900 . ?
C9 H9B 0.9900 . ?
C9 C11 1.521(5) . ?
C9 C7 1.522(6) . ?
C11 H11A 0.9900 . ?
C11 H11B 0.9900 . ?
C6 H6A 0.9900 . ?
C6 H6B 0.9900 . ?
C401 H401 0.9500 . ?
C401 C402 1.376(6) . ?
C401 C400 1.370(6) . ?
C7 H7A 0.9900 . ?
C7 H7B 0.9900 . ?
C402 H402 0.9500 . ?
C402 C400 1.383(6) 2_767 ?
C400 C402 1.383(6) 2_767 ?
C400 H400 0.9500 . ?
C31 H31A 0.9800 . ?
C31 H31B 0.9800 . ?
C31 H31C 0.9800 . ?
C26 H26A 0.9800 . ?
C26 H26B 0.9800 . ?
C26 H26C 0.9800 . ?
C28 H28A 0.9800 . ?
C28 H28B 0.9800 . ?
C28 H28C 0.9800 . ?
C105 H105 0.9500 . ?
C105 C104 1.377(6) . ?
C105 C100 1.374(6) . ?
C104 H104 0.9500 . ?
C104 C103 1.380(6) . ?
C100 H100 0.9500 . ?
C100 C101 1.384(6) . ?
C101 H101 0.9500 . ?
C101 C102 1.389(6) . ?
C27 H27A 0.9800 . ?
C27 H27B 0.9800 . ?
C27 H27C 0.9800 . ?
C103 H103 0.9500 . ?
C103 C102 1.398(6) . ?
C30 H30A 0.9800 . ?
C30 H30B 0.9800 . ?
C30 H30C 0.9800 . ?
C32 H32A 0.9800 . ?
C32 H32B 0.9800 . ?
C32 H32C 0.9800 . ?
C102 H102 0.9500 . ?
C201 H201 0.9500 . ?
C201 C200 1.388(7) . ?
C201 C202 1.395(7) . ?
C200 H200 0.9500 . ?
C200 C202 1.294(8) 2_777 ?
C202 C200 1.294(8) 2_777 ?
C202 H202 0.9500 . ?
C302 H302 0.9500 . ?
C302 C301 1.369(7) . ?
C302 C303 1.363(6) . ?
C301 H301 0.9500 . ?
C301 C300 1.389(7) . ?
C303 H303 0.9500 . ?
C303 C304 1.360(7) . ?
C304 H304 0.9500 . ?
C304 C305 1.375(7) . ?
C300 H300 0.9500 . ?
C300 C305 1.396(7) . ?
C305 H305 0.9500 . ?
